data_4513828
loop_
_publ_author_name
'Abrams, Rachel P.'
'Carroll, William L.'
'Woerpel, K. A.'

_publ_section_title
;
 Five-Membered Ring Peroxide Selectively Initiates Ferroptosis in Cancer
 Cells.
;
_journal_issue 5
_journal_name_full 'ACS chemical biology'
_journal_page_first 1305
_journal_page_last 1312
_journal_paper_doi 10.1021/acschembio.5b00900
_journal_volume 11
_journal_year 2016
_chemical_absolute_configuration ad
_chemical_formula_sum 'C37 H63 N O5 S2'
_chemical_formula_weight 666.00
_chemical_name_systematic
; 
 ? 
;
_space_group_IT_number 19
_symmetry_cell_setting orthorhombic
_symmetry_space_group_name_Hall 'P 2ac 2ab'
_symmetry_space_group_name_H-M 'P 21 21 21'
_atom_sites_solution_hydrogens geom
_atom_sites_solution_primary direct
_atom_sites_solution_secondary difmap
_audit_creation_method SHELXL-97
_cell_angle_alpha 90.00
_cell_angle_beta 90.00
_cell_angle_gamma 90.00
_cell_formula_units_Z 4
_cell_length_a 6.5242(7)
_cell_length_b 18.975(2)
_cell_length_c 29.829(3)
_cell_measurement_reflns_used 3492
_cell_measurement_temperature 100(2)
_cell_measurement_theta_max 21.30
_cell_measurement_theta_min 2.25
_cell_volume 3692.7(7)
_computing_cell_refinement 'Bruker SAINT'
_computing_data_collection 'Bruker APEX2'
_computing_data_reduction 'Bruker SAINT'
_computing_molecular_graphics 'Bruker SHELXTL'
_computing_publication_material 'Bruker SHELXTL'
_computing_structure_refinement 'SHELXL-97 (Sheldrick, 2008)'
_computing_structure_solution 'SHELXS-97 (Sheldrick, 2008)'
_diffrn_ambient_temperature 100(2)
_diffrn_measured_fraction_theta_full 0.999
_diffrn_measured_fraction_theta_max 0.999
_diffrn_measurement_device_type 'Bruker APEX-II CCD'
_diffrn_measurement_method '\w scans'
_diffrn_radiation_monochromator graphite
_diffrn_radiation_source 'fine-focus sealed tube'
_diffrn_radiation_type MoK\a
_diffrn_radiation_wavelength 0.71073
_diffrn_reflns_av_R_equivalents 0.0877
_diffrn_reflns_av_sigmaI/netI 0.0823
_diffrn_reflns_limit_h_max 8
_diffrn_reflns_limit_h_min -7
_diffrn_reflns_limit_k_max 23
_diffrn_reflns_limit_k_min -23
_diffrn_reflns_limit_l_max 37
_diffrn_reflns_limit_l_min -36
_diffrn_reflns_number 30801
_diffrn_reflns_theta_full 26.37
_diffrn_reflns_theta_max 26.37
_diffrn_reflns_theta_min 1.27
_exptl_absorpt_coefficient_mu 0.185
_exptl_absorpt_correction_T_max 0.9963
_exptl_absorpt_correction_T_min 0.9065
_exptl_absorpt_correction_type multi-scan
_exptl_absorpt_process_details SADABS
_exptl_crystal_colour colourless
_exptl_crystal_density_diffrn 1.198
_exptl_crystal_density_method 'not measured'
_exptl_crystal_description needle
_exptl_crystal_F_000 1456
_exptl_crystal_size_max 0.54
_exptl_crystal_size_mid 0.04
_exptl_crystal_size_min 0.02
_refine_diff_density_max 0.226
_refine_diff_density_min -0.371
_refine_diff_density_rms 0.056
_refine_ls_abs_structure_details 'Flack H D (1983), Acta Cryst. A39, 876-881'
_refine_ls_abs_structure_Flack 0.02(7)
_refine_ls_extinction_method none
_refine_ls_goodness_of_fit_ref 1.036
_refine_ls_hydrogen_treatment constr
_refine_ls_matrix_type full
_refine_ls_number_parameters 413
_refine_ls_number_reflns 7524
_refine_ls_number_restraints 0
_refine_ls_restrained_S_all 1.036
_refine_ls_R_factor_all 0.0792
_refine_ls_R_factor_gt 0.0503
_refine_ls_shift/su_max 0.001
_refine_ls_shift/su_mean 0.000
_refine_ls_structure_factor_coef Fsqd
_refine_ls_weighting_details 'calc w=1/[\s^2^(Fo^2^)+(0.0489P)^2^+0.0000P] where P=(Fo^2^+2Fc^2^)/3'
_refine_ls_weighting_scheme calc
_refine_ls_wR_factor_gt 0.1008
_refine_ls_wR_factor_ref 0.1117
_reflns_number_gt 5683
_reflns_number_total 7524
_reflns_threshold_expression >2sigma(I)
_cod_data_source_file cb5b00900_si_002.cif
_cod_data_source_block 13kaw5h
_cod_depositor_comments
;
The following automatic conversions were performed:

'_symmetry_cell_setting' value 'Orthorhombic' changed to
'orthorhombic' according to
/usr/data/users/saulius/crontab/automatic-downloads/rss-feeds/ACS/lib/dictionaries/cif_core.dic
dictionary named 'cif_core.dic' version 2.4.2 from 2011-04-26.

Automatic conversion script
Id: cif_fix_values 4268 2015-11-12 08:31:59Z antanas 

 Adding full bibliography for 4513828.cif.
;
_cod_database_code 4513828

loop_
_symmetry_equiv_pos_as_xyz
'x, y, z'
'x+1/2, -y+1/2, -z'
'-x, y+1/2, -z+1/2'
'-x+1/2, -y, z+1/2'

loop_
_atom_site_label
_atom_site_type_symbol
_atom_site_fract_x
_atom_site_fract_y
_atom_site_fract_z
_atom_site_U_iso_or_equiv
_atom_site_adp_type
_atom_site_occupancy
_atom_site_symmetry_multiplicity
_atom_site_calc_flag
_atom_site_refinement_flags
S1 S 0.31155(12) 0.60129(4) 0.47390(3) 0.02229(19) Uani 1 1 d .
S2 S 0.40087(12) 0.53423(4) 0.35323(3) 0.01863(17) Uani 1 1 d .
O1 O 0.7114(3) 0.58204(13) 0.48444(8) 0.0345(6) Uani 1 1 d .
O2 O 0.5158(3) 0.42777(12) 0.58384(7) 0.0290(6) Uani 1 1 d .
O3 O 0.6349(3) 0.42529(11) 0.62540(7) 0.0283(5) Uani 1 1 d .
O4 O 0.4609(3) 0.55196(11) 0.30823(7) 0.0249(5) Uani 1 1 d .
O5 O 0.5565(3) 0.53002(11) 0.38713(7) 0.0268(5) Uani 1 1 d .
N1 N 0.2795(4) 0.45925(12) 0.35180(8) 0.0183(5) Uani 1 1 d .
C1 C 0.5418(5) 0.55989(17) 0.49172(10) 0.0231(7) Uani 1 1 d .
C2 C 0.5042(5) 0.49223(16) 0.51776(10) 0.0241(7) Uani 1 1 d .
H2A H 0.3582 0.4788 0.5147 0.029 Uiso 1 1 calc R
H2B H 0.5878 0.4540 0.5045 0.029 Uiso 1 1 calc R
C3 C 0.5558(5) 0.49850(16) 0.56717(10) 0.0212(7) Uani 1 1 d .
C4 C 0.7843(5) 0.50910(17) 0.57750(11) 0.0247(8) Uani 1 1 d .
H4A H 0.8678 0.5042 0.5500 0.030 Uiso 1 1 calc R
H4B H 0.8089 0.5563 0.5906 0.030 Uiso 1 1 calc R
C5 C 0.8364(4) 0.45085(15) 0.61134(10) 0.0206(7) Uani 1 1 d .
C6 C 0.4190(5) 0.55116(17) 0.59070(10) 0.0272(8) Uani 1 1 d .
H6A H 0.4507 0.5988 0.5800 0.041 Uiso 1 1 calc R
H6B H 0.4425 0.5486 0.6231 0.041 Uiso 1 1 calc R
H6C H 0.2753 0.5402 0.5842 0.041 Uiso 1 1 calc R
C7 C 0.9580(5) 0.39065(17) 0.59032(10) 0.0238(7) Uani 1 1 d .
H7A H 0.8758 0.3695 0.5659 0.029 Uiso 1 1 calc R
H7B H 1.0848 0.4100 0.5768 0.029 Uiso 1 1 calc R
C8 C 1.0158(5) 0.33314(16) 0.62365(10) 0.0256(8) Uani 1 1 d .
H8A H 1.1020 0.2974 0.6085 0.031 Uiso 1 1 calc R
H8B H 0.8900 0.3095 0.6345 0.031 Uiso 1 1 calc R
C9 C 1.1332(5) 0.36390(15) 0.66372(9) 0.0183(7) Uani 1 1 d .
H9 H 1.2521 0.3907 0.6512 0.022 Uiso 1 1 calc R
C10 C 0.9933(5) 0.41801(15) 0.68674(9) 0.0201(7) Uani 1 1 d .
H10A H 0.8666 0.3945 0.6972 0.024 Uiso 1 1 calc R
H10B H 1.0640 0.4380 0.7132 0.024 Uiso 1 1 calc R
C11 C 0.9380(5) 0.47723(16) 0.65420(10) 0.0221(7) Uani 1 1 d .
H11A H 0.8441 0.5105 0.6694 0.026 Uiso 1 1 calc R
H11B H 1.0642 0.5033 0.6462 0.026 Uiso 1 1 calc R
C12 C 1.2227(5) 0.30788(15) 0.69618(10) 0.0230(7) Uani 1 1 d .
C13 C 1.0560(6) 0.26720(18) 0.72064(11) 0.0339(9) Uani 1 1 d .
H13A H 0.9683 0.2432 0.6987 0.051 Uiso 1 1 calc R
H13B H 0.9731 0.2999 0.7385 0.051 Uiso 1 1 calc R
H13C H 1.1191 0.2322 0.7405 0.051 Uiso 1 1 calc R
C14 C 1.3594(7) 0.25702(19) 0.66968(12) 0.0424(11) Uani 1 1 d .
H14A H 1.2740 0.2278 0.6501 0.064 Uiso 1 1 calc R
H14B H 1.4349 0.2267 0.6906 0.064 Uiso 1 1 calc R
H14C H 1.4567 0.2840 0.6515 0.064 Uiso 1 1 calc R
C15 C 1.3588(5) 0.34437(17) 0.73091(11) 0.0267(8) Uani 1 1 d .
H15A H 1.4645 0.3720 0.7155 0.040 Uiso 1 1 calc R
H15B H 1.4241 0.3088 0.7500 0.040 Uiso 1 1 calc R
H15C H 1.2748 0.3757 0.7495 0.040 Uiso 1 1 calc R
C16 C 0.4138(5) 0.66600(15) 0.43471(9) 0.0166(6) Uani 1 1 d .
H16 H 0.5620 0.6550 0.4298 0.020 Uiso 1 1 calc R
C17 C 0.3983(5) 0.74374(16) 0.45087(10) 0.0222(7) Uani 1 1 d .
H17A H 0.3082 0.7478 0.4774 0.027 Uiso 1 1 calc R
H17B H 0.5352 0.7630 0.4583 0.027 Uiso 1 1 calc R
C18 C 0.3054(5) 0.78138(16) 0.41031(10) 0.0213(7) Uani 1 1 d .
H18 H 0.2476 0.8289 0.4173 0.026 Uiso 1 1 calc R
C19 C 0.4670(5) 0.78186(16) 0.37291(10) 0.0216(7) Uani 1 1 d .
H19A H 0.6032 0.7958 0.3846 0.026 Uiso 1 1 calc R
H19B H 0.4276 0.8143 0.3484 0.026 Uiso 1 1 calc R
C20 C 0.4670(4) 0.70359(15) 0.35675(10) 0.0182(7) Uani 1 1 d .
H20A H 0.4256 0.7001 0.3249 0.022 Uiso 1 1 calc R
H20B H 0.6040 0.6819 0.3605 0.022 Uiso 1 1 calc R
C21 C 0.3067(4) 0.66801(14) 0.38786(9) 0.0141(6) Uani 1 1 d .
C22 C 0.1450(4) 0.72793(15) 0.39327(9) 0.0164(6) Uani 1 1 d .
C23 C 0.0418(5) 0.75050(16) 0.34924(10) 0.0206(7) Uani 1 1 d .
H23A H 0.1471 0.7614 0.3269 0.031 Uiso 1 1 calc R
H23B H -0.0425 0.7924 0.3546 0.031 Uiso 1 1 calc R
H23C H -0.0451 0.7121 0.3382 0.031 Uiso 1 1 calc R
C24 C -0.0249(5) 0.71122(17) 0.42706(10) 0.0229(7) Uani 1 1 d .
H24A H -0.1051 0.7539 0.4329 0.034 Uiso 1 1 calc R
H24B H 0.0364 0.6945 0.4551 0.034 Uiso 1 1 calc R
H24C H -0.1147 0.6746 0.4148 0.034 Uiso 1 1 calc R
C25 C 0.2174(4) 0.59891(15) 0.37085(10) 0.0174(6) Uani 1 1 d .
H25A H 0.1257 0.6094 0.3453 0.021 Uiso 1 1 calc R
H25B H 0.1323 0.5782 0.3949 0.021 Uiso 1 1 calc R
C26 C 0.2351(5) 0.42539(16) 0.39574(10) 0.0228(7) Uani 1 1 d .
H26 H 0.3013 0.4555 0.4191 0.027 Uiso 1 1 calc R
C27 C 0.0075(5) 0.42234(18) 0.40725(11) 0.0292(8) Uani 1 1 d .
H27A H -0.0659 0.3953 0.3838 0.035 Uiso 1 1 calc R
H27B H -0.0492 0.4707 0.4077 0.035 Uiso 1 1 calc R
C28 C -0.0277(6) 0.38755(18) 0.45286(11) 0.0330(9) Uani 1 1 d .
H28A H 0.0275 0.4184 0.4767 0.040 Uiso 1 1 calc R
H28B H -0.1768 0.3822 0.4580 0.040 Uiso 1 1 calc R
C29 C 0.0748(7) 0.31544(19) 0.45584(12) 0.0424(10) Uani 1 1 d .
H29A H 0.0597 0.2969 0.4867 0.051 Uiso 1 1 calc R
H29B H 0.0050 0.2824 0.4352 0.051 Uiso 1 1 calc R
C30 C 0.3004(6) 0.31891(19) 0.44398(11) 0.0379(9) Uani 1 1 d .
H30A H 0.3575 0.2706 0.4435 0.046 Uiso 1 1 calc R
H30B H 0.3740 0.3459 0.4674 0.046 Uiso 1 1 calc R
C31 C 0.3366(6) 0.35353(16) 0.39867(10) 0.0272(8) Uani 1 1 d .
H31A H 0.4859 0.3588 0.3937 0.033 Uiso 1 1 calc R
H31B H 0.2816 0.3228 0.3747 0.033 Uiso 1 1 calc R
C32 C 0.1660(5) 0.43423(16) 0.31161(10) 0.0211(7) Uani 1 1 d .
H32 H 0.0987 0.3893 0.3212 0.025 Uiso 1 1 calc R
C33 C -0.0086(5) 0.48193(16) 0.29678(10) 0.0213(7) Uani 1 1 d .
H33A H -0.1008 0.4911 0.3225 0.026 Uiso 1 1 calc R
H33B H 0.0476 0.5277 0.2866 0.026 Uiso 1 1 calc R
C34 C -0.1294(5) 0.44820(17) 0.25901(10) 0.0267(8) Uani 1 1 d .
H34A H -0.2026 0.4064 0.2707 0.032 Uiso 1 1 calc R
H34B H -0.2334 0.4821 0.2481 0.032 Uiso 1 1 calc R
C35 C 0.0042(5) 0.42609(18) 0.22041(11) 0.0285(8) Uani 1 1 d .
H35A H 0.0596 0.4687 0.2055 0.034 Uiso 1 1 calc R
H35B H -0.0803 0.4004 0.1982 0.034 Uiso 1 1 calc R
C36 C 0.1800(5) 0.37962(16) 0.23494(10) 0.0255(7) Uani 1 1 d .
H36A H 0.2712 0.3708 0.2090 0.031 Uiso 1 1 calc R
H36B H 0.1257 0.3337 0.2453 0.031 Uiso 1 1 calc R
C37 C 0.3042(5) 0.41394(17) 0.27299(10) 0.0247(7) Uani 1 1 d .
H37A H 0.4100 0.3805 0.2837 0.030 Uiso 1 1 calc R
H37B H 0.3746 0.4565 0.2615 0.030 Uiso 1 1 calc R

loop_
_atom_site_aniso_label
_atom_site_aniso_U_11
_atom_site_aniso_U_22
_atom_site_aniso_U_33
_atom_site_aniso_U_23
_atom_site_aniso_U_13
_atom_site_aniso_U_12
S1 0.0167(4) 0.0293(4) 0.0209(4) 0.0076(3) 0.0003(4) -0.0012(4)
S2 0.0144(4) 0.0173(4) 0.0242(4) 0.0005(3) 0.0010(3) 0.0005(3)
O1 0.0193(12) 0.0461(16) 0.0381(14) 0.0239(12) -0.0070(11) -0.0075(11)
O2 0.0235(12) 0.0317(13) 0.0318(13) 0.0184(10) -0.0114(11) -0.0106(11)
O3 0.0188(12) 0.0360(13) 0.0300(12) 0.0170(10) -0.0048(10) -0.0086(10)
O4 0.0245(12) 0.0208(12) 0.0295(12) 0.0011(10) 0.0076(10) -0.0023(10)
O5 0.0172(12) 0.0267(12) 0.0364(13) -0.0061(10) -0.0079(10) 0.0059(10)
N1 0.0204(13) 0.0141(13) 0.0204(13) -0.0004(11) 0.0011(11) -0.0024(11)
C1 0.0230(17) 0.0287(18) 0.0175(15) 0.0066(14) -0.0031(14) -0.0018(15)
C2 0.0254(18) 0.0214(17) 0.0255(17) 0.0051(14) -0.0044(15) -0.0011(14)
C3 0.0178(17) 0.0214(17) 0.0245(17) 0.0121(14) -0.0009(14) -0.0009(13)
C4 0.0180(17) 0.0280(18) 0.0282(18) 0.0094(14) -0.0014(14) -0.0047(14)
C5 0.0153(15) 0.0213(17) 0.0251(17) 0.0081(13) -0.0003(13) -0.0050(13)
C6 0.0243(18) 0.035(2) 0.0219(17) 0.0021(14) 0.0028(15) -0.0022(16)
C7 0.0257(18) 0.0257(18) 0.0200(16) 0.0016(14) -0.0042(14) -0.0034(15)
C8 0.0318(19) 0.0199(17) 0.0251(17) -0.0024(14) -0.0042(15) 0.0015(15)
C9 0.0199(17) 0.0167(16) 0.0184(15) 0.0011(12) -0.0011(13) 0.0025(13)
C10 0.0220(16) 0.0196(17) 0.0188(15) 0.0011(13) -0.0016(14) 0.0020(14)
C11 0.0211(17) 0.0205(17) 0.0245(17) 0.0003(13) 0.0020(14) -0.0008(14)
C12 0.0290(18) 0.0162(16) 0.0239(16) 0.0009(13) -0.0035(15) 0.0016(14)
C13 0.047(2) 0.0247(19) 0.0304(18) 0.0115(15) -0.0151(18) -0.0085(17)
C14 0.058(3) 0.037(2) 0.0322(19) -0.0019(16) -0.0109(19) 0.032(2)
C15 0.027(2) 0.0243(17) 0.0285(18) 0.0036(14) -0.0067(15) 0.0042(15)
C16 0.0126(15) 0.0217(16) 0.0157(15) 0.0010(12) 0.0004(13) -0.0042(14)
C17 0.0207(16) 0.0250(17) 0.0209(15) -0.0041(13) -0.0021(15) -0.0062(15)
C18 0.0195(16) 0.0187(16) 0.0257(17) -0.0017(13) -0.0011(15) 0.0001(15)
C19 0.0173(16) 0.0212(17) 0.0264(17) 0.0007(14) -0.0007(14) -0.0039(14)
C20 0.0149(15) 0.0197(16) 0.0200(15) 0.0025(13) -0.0005(13) -0.0006(13)
C21 0.0112(14) 0.0152(15) 0.0159(14) 0.0013(12) -0.0011(13) -0.0007(13)
C22 0.0128(16) 0.0165(15) 0.0197(15) -0.0005(12) 0.0000(12) -0.0006(12)
C23 0.0176(16) 0.0216(17) 0.0227(16) 0.0013(14) 0.0006(14) 0.0017(13)
C24 0.0195(17) 0.0276(18) 0.0217(16) -0.0007(14) 0.0027(14) 0.0038(15)
C25 0.0123(15) 0.0216(16) 0.0183(15) -0.0019(13) 0.0010(12) 0.0013(13)
C26 0.0249(18) 0.0203(17) 0.0233(16) 0.0029(14) 0.0014(14) 0.0004(14)
C27 0.0289(19) 0.030(2) 0.0292(18) 0.0035(15) 0.0084(16) 0.0036(16)
C28 0.038(2) 0.033(2) 0.0282(18) 0.0012(16) 0.0084(17) -0.0060(17)
C29 0.066(3) 0.031(2) 0.0301(19) 0.0140(16) 0.010(2) -0.009(2)
C30 0.058(3) 0.0245(19) 0.032(2) 0.0066(15) 0.003(2) 0.008(2)
C31 0.037(2) 0.0206(17) 0.0245(17) 0.0031(13) 0.0037(16) 0.0098(16)
C32 0.0160(16) 0.0234(17) 0.0238(16) -0.0033(13) -0.0016(14) -0.0003(14)
C33 0.0174(16) 0.0240(17) 0.0225(16) 0.0003(14) -0.0006(14) 0.0021(14)
C34 0.0231(17) 0.0281(19) 0.0289(18) -0.0035(14) -0.0032(15) 0.0034(15)
C35 0.0300(19) 0.0290(19) 0.0266(17) -0.0044(15) -0.0043(16) 0.0022(16)
C36 0.0310(19) 0.0227(17) 0.0228(16) -0.0044(14) 0.0039(16) -0.0012(16)
C37 0.0235(17) 0.0249(18) 0.0256(17) -0.0019(14) 0.0003(15) 0.0068(15)

loop_
_atom_type_symbol
_atom_type_description
_atom_type_scat_dispersion_real
_atom_type_scat_dispersion_imag
_atom_type_scat_source
C C 0.0033 0.0016 'International Tables Vol C Tables 4.2.6.8 and 6.1.1.4'
H H 0.0000 0.0000 'International Tables Vol C Tables 4.2.6.8 and 6.1.1.4'
N N 0.0061 0.0033 'International Tables Vol C Tables 4.2.6.8 and 6.1.1.4'
O O 0.0106 0.0060 'International Tables Vol C Tables 4.2.6.8 and 6.1.1.4'
S S 0.1246 0.1234 'International Tables Vol C Tables 4.2.6.8 and 6.1.1.4'

loop_
_geom_angle_atom_site_label_1
_geom_angle_atom_site_label_2
_geom_angle_atom_site_label_3
_geom_angle
C1 S1 C16 100.39(15)
O5 S2 O4 118.56(13)
O5 S2 N1 108.28(13)
O4 S2 N1 108.19(13)
O5 S2 C25 107.69(13)
O4 S2 C25 107.17(13)
N1 S2 C25 106.33(14)
C3 O2 O3 102.9(2)
C5 O3 O2 102.92(18)
C32 N1 C26 118.4(2)
C32 N1 S2 122.83(19)
C26 N1 S2 116.7(2)
O1 C1 C2 122.4(3)
O1 C1 S1 124.7(2)
C2 C1 S1 113.0(2)
C3 C2 C1 113.2(3)
C3 C2 H2A 108.9
C1 C2 H2A 108.9
C3 C2 H2B 108.9
C1 C2 H2B 108.9
H2A C2 H2B 107.7
O2 C3 C6 110.2(2)
O2 C3 C2 102.7(2)
C6 C3 C2 111.8(3)
O2 C3 C4 103.1(2)
C6 C3 C4 113.1(3)
C2 C3 C4 114.9(3)
C5 C4 C3 104.6(2)
C5 C4 H4A 110.8
C3 C4 H4A 110.8
C5 C4 H4B 110.8
C3 C4 H4B 110.8
H4A C4 H4B 108.9
O3 C5 C11 105.0(2)
O3 C5 C7 109.7(2)
C11 C5 C7 111.3(2)
O3 C5 C4 103.2(2)
C11 C5 C4 114.3(3)
C7 C5 C4 112.6(2)
C3 C6 H6A 109.5
C3 C6 H6B 109.5
H6A C6 H6B 109.5
C3 C6 H6C 109.5
H6A C6 H6C 109.5
H6B C6 H6C 109.5
C8 C7 C5 113.4(2)
C8 C7 H7A 108.9
C5 C7 H7A 108.9
C8 C7 H7B 108.9
C5 C7 H7B 108.9
H7A C7 H7B 107.7
C7 C8 C9 111.0(2)
C7 C8 H8A 109.4
C9 C8 H8A 109.4
C7 C8 H8B 109.4
C9 C8 H8B 109.4
H8A C8 H8B 108.0
C8 C9 C10 107.8(2)
C8 C9 C12 114.4(2)
C10 C9 C12 113.7(2)
C8 C9 H9 106.8
C10 C9 H9 106.8
C12 C9 H9 106.8
C11 C10 C9 110.3(2)
C11 C10 H10A 109.6
C9 C10 H10A 109.6
C11 C10 H10B 109.6
C9 C10 H10B 109.6
H10A C10 H10B 108.1
C5 C11 C10 113.2(2)
C5 C11 H11A 108.9
C10 C11 H11A 108.9
C5 C11 H11B 108.9
C10 C11 H11B 108.9
H11A C11 H11B 107.8
C13 C12 C15 108.7(3)
C13 C12 C14 110.1(3)
C15 C12 C14 107.3(3)
C13 C12 C9 112.2(3)
C15 C12 C9 109.3(2)
C14 C12 C9 109.2(2)
C12 C13 H13A 109.5
C12 C13 H13B 109.5
H13A C13 H13B 109.5
C12 C13 H13C 109.5
H13A C13 H13C 109.5
H13B C13 H13C 109.5
C12 C14 H14A 109.5
C12 C14 H14B 109.5
H14A C14 H14B 109.5
C12 C14 H14C 109.5
H14A C14 H14C 109.5
H14B C14 H14C 109.5
C12 C15 H15A 109.5
C12 C15 H15B 109.5
H15A C15 H15B 109.5
C12 C15 H15C 109.5
H15A C15 H15C 109.5
H15B C15 H15C 109.5
C17 C16 C21 103.0(2)
C17 C16 S1 114.6(2)
C21 C16 S1 115.2(2)
C17 C16 H16 107.9
C21 C16 H16 107.9
S1 C16 H16 107.9
C18 C17 C16 102.9(2)
C18 C17 H17A 111.2
C16 C17 H17A 111.2
C18 C17 H17B 111.2
C16 C17 H17B 111.2
H17A C17 H17B 109.1
C17 C18 C19 107.8(3)
C17 C18 C22 102.8(2)
C19 C18 C22 103.3(2)
C17 C18 H18 113.9
C19 C18 H18 113.9
C22 C18 H18 113.9
C18 C19 C20 102.6(2)
C18 C19 H19A 111.2
C20 C19 H19A 111.2
C18 C19 H19B 111.2
C20 C19 H19B 111.2
H19A C19 H19B 109.2
C21 C20 C19 103.2(2)
C21 C20 H20A 111.1
C19 C20 H20A 111.1
C21 C20 H20B 111.1
C19 C20 H20B 111.1
H20A C20 H20B 109.1
C25 C21 C20 115.7(2)
C25 C21 C22 113.8(2)
C20 C21 C22 101.6(2)
C25 C21 C16 116.6(2)
C20 C21 C16 104.1(2)
C22 C21 C16 103.2(2)
C24 C22 C23 107.6(2)
C24 C22 C18 114.2(2)
C23 C22 C18 113.3(2)
C24 C22 C21 114.0(2)
C23 C22 C21 114.3(2)
C18 C22 C21 93.1(2)
C22 C23 H23A 109.5
C22 C23 H23B 109.5
H23A C23 H23B 109.5
C22 C23 H23C 109.5
H23A C23 H23C 109.5
H23B C23 H23C 109.5
C22 C24 H24A 109.5
C22 C24 H24B 109.5
H24A C24 H24B 109.5
C22 C24 H24C 109.5
H24A C24 H24C 109.5
H24B C24 H24C 109.5
C21 C25 S2 115.6(2)
C21 C25 H25A 108.4
S2 C25 H25A 108.4
C21 C25 H25B 108.4
S2 C25 H25B 108.4
H25A C25 H25B 107.4
N1 C26 C31 110.7(3)
N1 C26 C27 113.8(3)
C31 C26 C27 112.2(3)
N1 C26 H26 106.5
C31 C26 H26 106.5
C27 C26 H26 106.5
C26 C27 C28 111.3(3)
C26 C27 H27A 109.4
C28 C27 H27A 109.4
C26 C27 H27B 109.4
C28 C27 H27B 109.4
H27A C27 H27B 108.0
C29 C28 C27 111.9(3)
C29 C28 H28A 109.2
C27 C28 H28A 109.2
C29 C28 H28B 109.2
C27 C28 H28B 109.2
H28A C28 H28B 107.9
C30 C29 C28 111.9(3)
C30 C29 H29A 109.2
C28 C29 H29A 109.2
C30 C29 H29B 109.2
C28 C29 H29B 109.2
H29A C29 H29B 107.9
C29 C30 C31 112.2(3)
C29 C30 H30A 109.2
C31 C30 H30A 109.2
C29 C30 H30B 109.2
C31 C30 H30B 109.2
H30A C30 H30B 107.9
C26 C31 C30 111.8(3)
C26 C31 H31A 109.3
C30 C31 H31A 109.3
C26 C31 H31B 109.3
C30 C31 H31B 109.3
H31A C31 H31B 107.9
N1 C32 C37 113.5(2)
N1 C32 C33 114.7(2)
C37 C32 C33 112.1(2)
N1 C32 H32 105.1
C37 C32 H32 105.1
C33 C32 H32 105.1
C34 C33 C32 110.7(2)
C34 C33 H33A 109.5
C32 C33 H33A 109.5
C34 C33 H33B 109.5
C32 C33 H33B 109.5
H33A C33 H33B 108.1
C35 C34 C33 112.7(3)
C35 C34 H34A 109.1
C33 C34 H34A 109.1
C35 C34 H34B 109.1
C33 C34 H34B 109.1
H34A C34 H34B 107.8
C34 C35 C36 112.5(3)
C34 C35 H35A 109.1
C36 C35 H35A 109.1
C34 C35 H35B 109.1
C36 C35 H35B 109.1
H35A C35 H35B 107.8
C35 C36 C37 111.4(3)
C35 C36 H36A 109.4
C37 C36 H36A 109.4
C35 C36 H36B 109.4
C37 C36 H36B 109.4
H36A C36 H36B 108.0
C32 C37 C36 110.8(3)
C32 C37 H37A 109.5
C36 C37 H37A 109.5
C32 C37 H37B 109.5
C36 C37 H37B 109.5
H37A C37 H37B 108.1

loop_
_geom_bond_atom_site_label_1
_geom_bond_atom_site_label_2
_geom_bond_distance
S1 C1 1.776(3)
S1 C16 1.822(3)
S2 O5 1.435(2)
S2 O4 1.438(2)
S2 N1 1.629(2)
S2 C25 1.793(3)
O1 C1 1.204(4)
O2 C3 1.455(4)
O2 O3 1.464(3)
O3 C5 1.462(3)
N1 C32 1.487(4)
N1 C26 1.488(4)
C1 C2 1.521(4)
C2 C3 1.516(4)
C2 H2A 0.9900
C2 H2B 0.9900
C3 C6 1.512(4)
C3 C4 1.535(4)
C4 C5 1.535(4)
C4 H4A 0.9900
C4 H4B 0.9900
C5 C11 1.525(4)
C5 C7 1.526(4)
C6 H6A 0.9800
C6 H6B 0.9800
C6 H6C 0.9800
C7 C8 1.523(4)
C7 H7A 0.9900
C7 H7B 0.9900
C8 C9 1.535(4)
C8 H8A 0.9900
C8 H8B 0.9900
C9 C10 1.536(4)
C9 C12 1.552(4)
C9 H9 1.0000
C10 C11 1.528(4)
C10 H10A 0.9900
C10 H10B 0.9900
C11 H11A 0.9900
C11 H11B 0.9900
C12 C13 1.520(5)
C12 C15 1.530(4)
C12 C14 1.533(5)
C13 H13A 0.9800
C13 H13B 0.9800
C13 H13C 0.9800
C14 H14A 0.9800
C14 H14B 0.9800
C14 H14C 0.9800
C15 H15A 0.9800
C15 H15B 0.9800
C15 H15C 0.9800
C16 C17 1.555(4)
C16 C21 1.563(4)
C16 H16 1.0000
C17 C18 1.530(4)
C17 H17A 0.9900
C17 H17B 0.9900
C18 C19 1.535(4)
C18 C22 1.543(4)
C18 H18 1.0000
C19 C20 1.562(4)
C19 H19A 0.9900
C19 H19B 0.9900
C20 C21 1.553(4)
C20 H20A 0.9900
C20 H20B 0.9900
C21 C25 1.522(4)
C21 C22 1.560(4)
C22 C24 1.531(4)
C22 C23 1.537(4)
C23 H23A 0.9800
C23 H23B 0.9800
C23 H23C 0.9800
C24 H24A 0.9800
C24 H24B 0.9800
C24 H24C 0.9800
C25 H25A 0.9900
C25 H25B 0.9900
C26 C31 1.518(4)
C26 C27 1.525(4)
C26 H26 1.0000
C27 C28 1.530(4)
C27 H27A 0.9900
C27 H27B 0.9900
C28 C29 1.526(5)
C28 H28A 0.9900
C28 H28B 0.9900
C29 C30 1.515(6)
C29 H29A 0.9900
C29 H29B 0.9900
C30 C31 1.521(4)
C30 H30A 0.9900
C30 H30B 0.9900
C31 H31A 0.9900
C31 H31B 0.9900
C32 C37 1.512(4)
C32 C33 1.521(4)
C32 H32 1.0000
C33 C34 1.516(4)
C33 H33A 0.9900
C33 H33B 0.9900
C34 C35 1.504(4)
C34 H34A 0.9900
C34 H34B 0.9900
C35 C36 1.510(4)
C35 H35A 0.9900
C35 H35B 0.9900
C36 C37 1.539(4)
C36 H36A 0.9900
C36 H36B 0.9900
C37 H37A 0.9900
C37 H37B 0.9900
